data_4327210
loop_
_publ_author_name
'Jeremiah S. Duncan'
'Michael J. Zdilla'
'Sonny C. Lee'

_publ_contact_author_address
;                                                                               
 Department of Chemistry
 University of Waterloo
 200 University Avenue West
 Waterloo, Ontario  N2L 3G1
 CANADA  
;
_publ_contact_author_email sclee@uwaterloo.ca
_publ_contact_author_fax 519-746-0435
_publ_contact_author_name 'Sonny C. Lee'
_publ_contact_author_phone '519-885-1211 x7501'
_publ_section_title
;
 Synthesis and Elaboration of the Dinuclear Iron-Imide Cluster Core
 [Fe2(\m-NR)2]2+
;
_journal_name_full 'Inorganic Chemistry'
_journal_page_first 1071
_journal_page_last 1080
_journal_paper_doi 10.1021/ic061133+
_journal_volume 46
_journal_year 2007
_chemical_compound_source 'Chemical synthesis, S.C. Lee lab'
_chemical_formula_moiety '(Fe 3+)2 (C4H9N 2-)2 (Cl -1)2 (C4H11N)2'
_chemical_formula_structural Fe2(NC4H9)2Cl2(NC4H11)2
_chemical_formula_sum 'C17.67 H44 Cl2 Fe2 N4'
_chemical_formula_weight 495.17
_chemical_name_common Fe2(mu-NtBu)2Cl2(tBuNH2)2.(1/3)(C5H12)
_chemical_name_systematic
; 
 ? 
;
_space_group_IT_number 169
_symmetry_cell_setting hexagonal
_symmetry_space_group_name_Hall 'P 61'
_symmetry_space_group_name_H-M 'P 61'
_atom_sites_solution_hydrogens geom
_atom_sites_solution_primary direct
_atom_sites_solution_secondary difmap
_audit_creation_method SHELXL
_cell_angle_alpha 90.00
_cell_angle_beta 90.00
_cell_angle_gamma 120.00
_cell_formula_units_Z 6
_cell_length_a 19.0192(4)
_cell_length_b 19.0192(4)
_cell_length_c 12.8131(2)
_cell_measurement_reflns_used 44952
_cell_measurement_temperature 200(2)
_cell_measurement_theta_max 24.00
_cell_measurement_theta_min 1.24
_cell_volume 4013.93(13)
_computing_cell_refinement DENZO-SMN
_computing_data_collection 'NONIUS COLLECT'
_computing_data_reduction DENZO-SMN
_computing_molecular_graphics 'Siemens SHELXTL'
_computing_publication_material 'CIFTAB, Siemens SHELXTL'
_computing_structure_refinement 'SHELXL-93 (Sheldrick, 1993)'
_computing_structure_solution 'SHELXS-86 (Sheldrick, 1990)'
_diffrn_ambient_temperature 200(2)
_diffrn_measurement_device 'Nonius KappaCCD'
_diffrn_measurement_method '\w scans'
_diffrn_radiation_monochromator graphite
_diffrn_radiation_source 'fine-focus sealed tube'
_diffrn_radiation_type MoK\a
_diffrn_radiation_wavelength 0.71073
_diffrn_reflns_av_R_equivalents 0.1247
_diffrn_reflns_av_sigmaI/netI 0.0521
_diffrn_reflns_limit_h_max 0
_diffrn_reflns_limit_h_min -18
_diffrn_reflns_limit_k_max 21
_diffrn_reflns_limit_k_min 0
_diffrn_reflns_limit_l_max 14
_diffrn_reflns_limit_l_min -14
_diffrn_reflns_number 44952
_diffrn_reflns_theta_max 24.00
_diffrn_reflns_theta_min 1.24
_diffrn_standards_number 0
_exptl_absorpt_coefficient_mu 1.292
_exptl_absorpt_correction_T_max 1.000
_exptl_absorpt_correction_T_min 0.016
_exptl_absorpt_correction_type psi-scan
_exptl_crystal_colour orange-black
_exptl_crystal_density_diffrn 1.229
_exptl_crystal_description needle
_exptl_crystal_F_000 1584
_exptl_crystal_size_max 0.25
_exptl_crystal_size_mid 0.10
_exptl_crystal_size_min 0.05
_refine_diff_density_max 0.274
_refine_diff_density_min -0.235
_refine_diff_density_rms 0.050
_refine_ls_abs_structure_details 'Flack H D (1983), Acta Cryst. A39, 876-881'
_refine_ls_abs_structure_Flack 0.01(2)
_refine_ls_extinction_method none
_refine_ls_goodness_of_fit_all 1.030
_refine_ls_goodness_of_fit_obs 1.073
_refine_ls_hydrogen_treatment mixed
_refine_ls_matrix_type full
_refine_ls_number_parameters 241
_refine_ls_number_reflns 4210
_refine_ls_number_restraints 1
_refine_ls_restrained_S_all 1.029
_refine_ls_restrained_S_obs 1.073
_refine_ls_R_factor_all 0.0546
_refine_ls_R_factor_obs 0.0418
_refine_ls_shift/esd_max 0.001
_refine_ls_shift/esd_mean 0.000
_refine_ls_structure_factor_coef Fsqd
_refine_ls_weighting_details 'w=1/[\s^2^(Fo^2^)+(0.0250P)^2^+2.8647P] where P=(Fo^2^+2Fc^2^)/3'
_refine_ls_weighting_scheme calc
_refine_ls_wR_factor_all 0.0760
_refine_ls_wR_factor_obs 0.0726
_reflns_number_observed 3567
_reflns_number_total 4210
_reflns_observed_criterion I>2\s(I)
_cod_data_source_file ic0611332Bsi20060622_121538_08.cif
_cod_data_source_block Fe2(mu-NtBu)2Cl2(tBuNH2)2.(1/3)(C5H12)
_cod_original_cell_volume 4013.92(13)
_cod_database_code 4327210

loop_
_symmetry_equiv_pos_as_xyz
'x, y, z'
'-y, x-y, z+1/3'
'-x+y, -x, z+2/3'
'-x, -y, z+1/2'
'y, -x+y, z+5/6'
'x-y, x, z+1/6'

loop_
_atom_site_aniso_label
_atom_site_aniso_U_11
_atom_site_aniso_U_22
_atom_site_aniso_U_33
_atom_site_aniso_U_23
_atom_site_aniso_U_13
_atom_site_aniso_U_12
Fe1 0.0288(4) 0.0345(4) 0.0262(3) -0.0012(3) -0.0014(3) 0.0137(3)
Fe2 0.0311(4) 0.0323(4) 0.0319(3) 0.0002(3) -0.0010(3) 0.0129(3)
Cl1 0.0459(8) 0.0482(8) 0.0269(6) -0.0040(5) 0.0032(5) 0.0188(7)
Cl2 0.0440(8) 0.0386(7) 0.0516(8) 0.0044(6) 0.0088(6) 0.0098(6)
N1 0.034(2) 0.037(2) 0.030(2) 0.003(2) 0.001(2) 0.020(2)
N2 0.029(2) 0.029(2) 0.031(2) -0.002(2) 0.003(2) 0.011(2)
N3 0.030(2) 0.039(3) 0.027(2) -0.002(2) -0.001(2) 0.013(2)
N4 0.032(2) 0.039(3) 0.034(2) 0.002(2) 0.005(2) 0.015(2)
C1 0.044(3) 0.039(3) 0.037(3) 0.001(2) -0.008(2) 0.021(3)
C2 0.081(4) 0.062(4) 0.061(4) 0.000(3) -0.011(3) 0.049(4)
C3 0.066(4) 0.078(4) 0.038(3) 0.014(3) 0.003(3) 0.033(4)
C4 0.042(3) 0.072(4) 0.047(3) 0.000(3) -0.011(2) 0.032(3)
C5 0.028(3) 0.052(3) 0.031(2) 0.000(2) 0.003(2) 0.026(3)
C6 0.038(3) 0.075(4) 0.035(3) -0.003(3) -0.001(2) 0.029(3)
C7 0.041(3) 0.074(4) 0.027(3) -0.007(2) -0.007(2) 0.034(3)
C8 0.059(4) 0.054(4) 0.046(3) 0.005(2) 0.009(2) 0.039(3)
C9 0.044(3) 0.044(3) 0.037(3) -0.008(2) -0.002(2) 0.021(3)
C10 0.039(3) 0.060(4) 0.042(3) -0.007(3) -0.006(2) 0.019(3)
C11 0.054(4) 0.063(4) 0.052(3) -0.011(3) 0.000(3) 0.032(3)
C12 0.054(3) 0.049(3) 0.059(3) -0.003(3) -0.002(3) 0.030(3)
C13 0.033(3) 0.036(3) 0.031(2) -0.003(2) 0.003(2) 0.009(2)
C14 0.076(4) 0.039(3) 0.055(3) 0.002(3) 0.020(3) 0.021(3)
C15 0.036(3) 0.070(4) 0.036(3) 0.005(3) -0.007(2) 0.001(3)
C16 0.040(3) 0.058(4) 0.033(3) 0.010(2) 0.006(2) 0.012(3)

loop_
_atom_site_label
_atom_site_type_symbol
_atom_site_fract_x
_atom_site_fract_y
_atom_site_fract_z
_atom_site_U_iso_or_equiv
_atom_site_thermal_displace_type
_atom_site_occupancy
_atom_site_calc_flag
_atom_site_refinement_flags
Fe1 Fe -0.00340(4) 0.44017(4) 0.61405(4) 0.0308(2) Uani 1 d .
Fe2 Fe -0.09275(4) 0.30280(4) 0.54163(4) 0.0331(2) Uani 1 d .
Cl1 Cl 0.00446(7) 0.51557(7) 0.75394(8) 0.0424(3) Uani 1 d .
Cl2 Cl -0.20441(8) 0.18274(7) 0.57748(9) 0.0495(3) Uani 1 d .
N1 N -0.0008(2) 0.3442(2) 0.6266(3) 0.0325(9) Uani 1 d .
N2 N -0.0978(2) 0.3979(2) 0.5358(3) 0.0311(9) Uani 1 d .
N3 N 0.0869(2) 0.5085(2) 0.4979(3) 0.0339(10) Uani 1 d .
H1 H 0.1072(29) 0.4758(29) 0.4806(35) 0.051 Uiso 1 d .
H2 H 0.0610(28) 0.5031(28) 0.4452(38) 0.051 Uiso 1 d .
N4 N -0.0416(2) 0.3034(2) 0.3903(3) 0.0360(9) Uani 1 d .
H3 H -0.0458(29) 0.3410(30) 0.3531(37) 0.054 Uiso 1 d .
H4 H 0.0133(30) 0.3249(29) 0.3980(35) 0.054 Uiso 1 d .
C1 C 0.0356(3) 0.3095(3) 0.6955(3) 0.0398(12) Uani 1 d .
C2 C 0.0334(4) 0.2372(3) 0.6419(4) 0.063(2) Uani 1 d .
H2A H 0.0580(19) 0.2141(13) 0.6876(12) 0.094 Uiso 1 calc R
H2B H 0.0638(18) 0.2549(5) 0.5763(14) 0.094 Uiso 1 calc R
H2C H -0.0231(4) 0.1961(9) 0.6272(24) 0.094 Uiso 1 calc R
C3 C -0.0136(3) 0.2831(3) 0.7960(4) 0.062(2) Uani 1 d .
H3A H 0.0090(13) 0.2589(19) 0.8431(11) 0.093 Uiso 1 calc R
H3B H -0.0702(5) 0.2430(15) 0.7799(5) 0.093 Uiso 1 calc R
H3C H -0.0115(17) 0.3304(5) 0.8297(13) 0.093 Uiso 1 calc R
C4 C 0.1240(3) 0.3748(3) 0.7194(4) 0.0522(14) Uani 1 d .
H4A H 0.1554(5) 0.3913(14) 0.6545(5) 0.078 Uiso 1 calc R
H4B H 0.1479(7) 0.3526(7) 0.7677(20) 0.078 Uiso 1 calc R
H4C H 0.1249(3) 0.4221(8) 0.7513(23) 0.078 Uiso 1 calc R
C5 C -0.1560(3) 0.4239(3) 0.5101(3) 0.0342(11) Uani 1 d .
C6 C -0.2118(3) 0.4061(3) 0.6034(4) 0.0490(14) Uani 1 d .
H6A H -0.2551(11) 0.4175(18) 0.5852(8) 0.074 Uiso 1 calc R
H6B H -0.1805(5) 0.4404(13) 0.6622(8) 0.074 Uiso 1 calc R
H6C H -0.2356(14) 0.3488(5) 0.6229(15) 0.074 Uiso 1 calc R
C7 C -0.2053(3) 0.3753(3) 0.4143(3) 0.0449(13) Uani 1 d .
H7A H -0.1694(5) 0.3900(14) 0.3536(6) 0.067 Uiso 1 calc R
H7B H -0.2485(12) 0.3878(14) 0.4002(14) 0.067 Uiso 1 calc R
H7C H -0.2294(15) 0.3171(3) 0.4283(9) 0.067 Uiso 1 calc R
C8 C -0.1120(3) 0.5141(3) 0.4860(4) 0.0483(14) Uani 1 d .
H8A H -0.1518(3) 0.5312(5) 0.4712(23) 0.073 Uiso 1 calc R
H8B H -0.0769(14) 0.5250(4) 0.4251(15) 0.073 Uiso 1 calc R
H8C H -0.0789(14) 0.5444(3) 0.5462(10) 0.073 Uiso 1 calc R
C9 C -0.0710(3) 0.2345(3) 0.3139(3) 0.0421(12) Uani 1 d .
C10 C -0.1597(3) 0.2080(3) 0.2865(4) 0.0498(13) Uani 1 d .
H10A H -0.1796(6) 0.1650(13) 0.2338(18) 0.075 Uiso 1 calc R
H10B H -0.1626(4) 0.2546(5) 0.2589(22) 0.075 Uiso 1 calc R
H10C H -0.1933(4) 0.1877(17) 0.3494(6) 0.075 Uiso 1 calc R
C11 C -0.0188(3) 0.2640(3) 0.2164(4) 0.0552(14) Uani 1 d .
H11A H -0.0397(12) 0.2204(7) 0.1644(10) 0.083 Uiso 1 calc R
H11B H 0.0373(5) 0.2796(19) 0.2341(6) 0.083 Uiso 1 calc R
H11C H -0.0203(16) 0.3110(13) 0.1877(15) 0.083 Uiso 1 calc R
C12 C -0.0644(3) 0.1670(3) 0.3669(4) 0.0520(14) Uani 1 d .
H12A H -0.0849(17) 0.1201(7) 0.3200(10) 0.078 Uiso 1 calc R
H12B H -0.0965(15) 0.1512(13) 0.4313(13) 0.078 Uiso 1 calc R
H12C H -0.0074(4) 0.1859(7) 0.3837(22) 0.078 Uiso 1 calc R
C13 C 0.1580(3) 0.5923(3) 0.5104(3) 0.0369(11) Uani 1 d .
C14 C 0.1268(3) 0.6491(3) 0.5342(4) 0.060(2) Uani 1 d .
H14A H 0.0911(17) 0.6469(15) 0.4776(13) 0.090 Uiso 1 calc R
H14B H 0.1726(3) 0.7046(4) 0.5406(26) 0.090 Uiso 1 calc R
H14C H 0.0963(18) 0.6330(13) 0.5998(14) 0.090 Uiso 1 calc R
C15 C 0.2085(3) 0.5873(3) 0.5985(4) 0.059(2) Uani 1 d .
H15A H 0.2588(9) 0.6396(7) 0.6057(17) 0.088 Uiso 1 calc R
H15B H 0.2218(17) 0.5448(13) 0.5829(12) 0.088 Uiso 1 calc R
H15C H 0.1777(8) 0.5742(20) 0.6638(6) 0.088 Uiso 1 calc R
C16 C 0.2053(3) 0.6174(3) 0.4077(3) 0.0492(14) Uani 1 d .
H16A H 0.1720(8) 0.6227(18) 0.3534(7) 0.074 Uiso 1 calc R
H16B H 0.2188(16) 0.5759(9) 0.3868(12) 0.074 Uiso 1 calc R
H16C H 0.2554(9) 0.6695(9) 0.4170(7) 0.074 Uiso 1 calc R

loop_
_atom_type_symbol
_atom_type_description
_atom_type_scat_dispersion_real
_atom_type_scat_dispersion_imag
_atom_type_scat_source
C C 0.0033 0.0016 'International Tables Vol C Tables 4.2.6.8 and 6.1.1.4'
H H 0.0000 0.0000 'International Tables Vol C Tables 4.2.6.8 and 6.1.1.4'
N N 0.0061 0.0033 'International Tables Vol C Tables 4.2.6.8 and 6.1.1.4'
Cl Cl 0.1484 0.1585 'International Tables Vol C Tables 4.2.6.8 and 6.1.1.4'
Fe Fe 0.3463 0.8444 'International Tables Vol C Tables 4.2.6.8 and 6.1.1.4'

loop_
_geom_angle_atom_site_label_1
_geom_angle_atom_site_label_2
_geom_angle_atom_site_label_3
_geom_angle
N2 Fe1 N1 96.7(2)
N2 Fe1 N3 101.29(15)
N1 Fe1 N3 104.4(2)
N2 Fe1 Cl1 116.59(11)
N1 Fe1 Cl1 122.07(11)
N3 Fe1 Cl1 112.79(11)
N2 Fe1 Fe2 48.30(10)
N1 Fe1 Fe2 48.48(11)
N3 Fe1 Fe2 107.31(11)
Cl1 Fe1 Fe2 139.60(4)
N2 Fe2 N1 96.11(15)
N2 Fe2 N4 101.60(15)
N1 Fe2 N4 101.29(15)
N2 Fe2 Cl2 120.81(11)
N1 Fe2 Cl2 121.16(11)
N4 Fe2 Cl2 112.36(11)
N2 Fe2 Fe1 48.03(10)
N1 Fe2 Fe1 48.15(11)
N4 Fe2 Fe1 105.09(11)
Cl2 Fe2 Fe1 142.54(4)
C1 N1 Fe1 138.1(3)
C1 N1 Fe2 135.6(3)
Fe1 N1 Fe2 83.37(14)
C5 N2 Fe1 135.3(3)
C5 N2 Fe2 139.1(3)
Fe1 N2 Fe2 83.67(14)
C13 N3 Fe1 126.4(3)
C9 N4 Fe2 127.4(3)
N1 C1 C2 109.2(4)
N1 C1 C3 107.9(4)
C2 C1 C3 110.5(4)
N1 C1 C4 109.1(4)
C2 C1 C4 110.2(4)
C3 C1 C4 109.9(4)
N2 C5 C8 110.2(4)
N2 C5 C6 108.0(4)
C8 C5 C6 110.0(4)
N2 C5 C7 108.3(3)
C8 C5 C7 110.1(4)
C6 C5 C7 110.2(4)
N4 C9 C12 107.1(4)
N4 C9 C11 108.9(4)
C12 C9 C11 111.4(4)
N4 C9 C10 107.7(4)
C12 C9 C10 111.6(4)
C11 C9 C10 109.9(4)
N3 C13 C14 108.4(4)
N3 C13 C15 106.0(4)
C14 C13 C15 112.7(4)
N3 C13 C16 108.5(3)
C14 C13 C16 109.5(4)
C15 C13 C16 111.6(4)

loop_
_geom_bond_atom_site_label_1
_geom_bond_atom_site_label_2
_geom_bond_distance
Fe1 N2 1.853(3)
Fe1 N1 1.858(4)
Fe1 N3 2.149(4)
Fe1 Cl1 2.2534(12)
Fe1 Fe2 2.4769(9)
Fe2 N2 1.861(3)
Fe2 N1 1.867(3)
Fe2 N4 2.168(4)
Fe2 Cl2 2.2552(13)
N1 C1 1.466(5)
N2 C5 1.459(5)
N3 C13 1.498(6)
N4 C9 1.501(6)
C1 C2 1.518(7)
C1 C3 1.523(6)
C1 C4 1.542(6)
C5 C8 1.517(6)
C5 C6 1.519(6)
C5 C7 1.540(6)
C9 C12 1.513(6)
C9 C11 1.518(6)
C9 C10 1.540(6)
C13 C14 1.502(6)
C13 C15 1.516(6)
C13 C16 1.530(6)

loop_
_geom_torsion_atom_site_label_1
_geom_torsion_atom_site_label_2
_geom_torsion_atom_site_label_3
_geom_torsion_atom_site_label_4
_geom_torsion
N2 Fe1 Fe2 N2 0.0
N1 Fe1 Fe2 N2 176.1(2)
N3 Fe1 Fe2 N2 -89.8(2)
Cl1 Fe1 Fe2 N2 83.01(15)
N2 Fe1 Fe2 N1 -176.1(2)
N1 Fe1 Fe2 N1 0.0
N3 Fe1 Fe2 N1 94.1(2)
Cl1 Fe1 Fe2 N1 -93.1(2)
N2 Fe1 Fe2 N4 92.2(2)
N1 Fe1 Fe2 N4 -91.8(2)
N3 Fe1 Fe2 N4 2.3(2)
Cl1 Fe1 Fe2 N4 175.16(13)
N2 Fe1 Fe2 Cl2 -87.6(2)
N1 Fe1 Fe2 Cl2 88.5(2)
N3 Fe1 Fe2 Cl2 -177.45(13)
Cl1 Fe1 Fe2 Cl2 -4.61(12)
N2 Fe1 N1 C1 -158.5(4)
N3 Fe1 N1 C1 98.0(4)
Cl1 Fe1 N1 C1 -31.2(5)
Fe2 Fe1 N1 C1 -161.4(5)
N2 Fe1 N1 Fe2 2.9(2)
N3 Fe1 N1 Fe2 -100.57(14)
Cl1 Fe1 N1 Fe2 130.21(9)
Fe2 Fe1 N1 Fe2 0.0
N2 Fe2 N1 C1 159.4(4)
N4 Fe2 N1 C1 -97.5(4)
Cl2 Fe2 N1 C1 27.6(5)
Fe1 Fe2 N1 C1 162.3(5)
N2 Fe2 N1 Fe1 -2.9(2)
N4 Fe2 N1 Fe1 100.23(14)
Cl2 Fe2 N1 Fe1 -134.73(8)
Fe1 Fe2 N1 Fe1 0.0
N1 Fe1 N2 C5 162.9(4)
N3 Fe1 N2 C5 -90.9(4)
Cl1 Fe1 N2 C5 31.9(4)
Fe2 Fe1 N2 C5 165.8(4)
N1 Fe1 N2 Fe2 -2.9(2)
N3 Fe1 N2 Fe2 103.20(15)
Cl1 Fe1 N2 Fe2 -133.99(8)
Fe2 Fe1 N2 Fe2 0.0
N1 Fe2 N2 C5 -161.8(4)
N4 Fe2 N2 C5 95.3(4)
Cl2 Fe2 N2 C5 -29.8(4)
Fe1 Fe2 N2 C5 -164.8(5)
N1 Fe2 N2 Fe1 2.9(2)
N4 Fe2 N2 Fe1 -99.95(14)
Cl2 Fe2 N2 Fe1 134.97(8)
Fe1 Fe2 N2 Fe1 0.0
N2 Fe1 N3 C13 135.9(4)
N1 Fe1 N3 C13 -124.0(4)
Cl1 Fe1 N3 C13 10.6(4)
Fe2 Fe1 N3 C13 -174.5(3)
N2 Fe2 N4 C9 -132.1(4)
N1 Fe2 N4 C9 129.1(4)
Cl2 Fe2 N4 C9 -1.6(4)
Fe1 Fe2 N4 C9 178.5(4)
Fe1 N1 C1 C2 -163.1(4)
Fe2 N1 C1 C2 43.8(6)
Fe1 N1 C1 C3 76.8(5)
Fe2 N1 C1 C3 -76.3(5)
Fe1 N1 C1 C4 -42.6(6)
Fe2 N1 C1 C4 164.3(3)
Fe1 N2 C5 C8 41.5(5)
Fe2 N2 C5 C8 -160.3(3)
Fe1 N2 C5 C6 -78.7(5)
Fe2 N2 C5 C6 79.5(5)
Fe1 N2 C5 C7 162.0(3)
Fe2 N2 C5 C7 -39.8(6)
Fe2 N4 C9 C12 -62.0(5)
Fe2 N4 C9 C11 177.4(3)
Fe2 N4 C9 C10 58.2(5)
Fe1 N3 C13 C14 -60.4(5)
Fe1 N3 C13 C15 60.8(5)
Fe1 N3 C13 C16 -179.2(3)
